data_2233215
loop_
_publ_author_name
'Ma, Hui-Ping'
'Jing, Lin-Lin'
'He, Lei'
'Fan, Peng-Cheng'
'Jia, Zheng-Ping'

_publ_section_title
;
 2-[3-Hydroxy-4-(2-hydroxyethoxy)phenyl]-4,4,5,5-tetramethyl-2-imidazoline-1-oxyl
 3-oxide
;
_journal_coeditor_code IS5030
_journal_issue 1
_journal_name_full 'Acta Crystallographica Section E'
_journal_page_first o218
_journal_paper_doi 10.1107/S1600536811053979
_journal_volume 68
_journal_year 2012
_chemical_formula_iupac 'C15 H21 N2 O5'
_chemical_formula_moiety 'C15 H21 N2 O5'
_chemical_formula_sum 'C15 H21 N2 O5'
_chemical_formula_weight 309.34
_chemical_name_systematic
;
2-[3-Hydroxy-4-(2-hydroxyethoxy)phenyl]-4,4,5,5-tetramethyl-2-imidazoline-1-oxyl
3-oxide
;
_space_group_IT_number 14
_symmetry_cell_setting monoclinic
_symmetry_space_group_name_Hall '-P 2ybc'
_symmetry_space_group_name_H-M 'P 1 21/c 1'
_atom_sites_solution_hydrogens geom
_atom_sites_solution_primary direct
_atom_sites_solution_secondary difmap
_audit_creation_method SHELXL-97
_cell_angle_alpha 90.00
_cell_angle_beta 93.525(3)
_cell_angle_gamma 90.00
_cell_formula_units_Z 4
_cell_length_a 9.787(4)
_cell_length_b 9.302(3)
_cell_length_c 16.657(6)
_cell_measurement_reflns_used 2979
_cell_measurement_temperature 296(2)
_cell_measurement_theta_max 27.66
_cell_measurement_theta_min 2.45
_cell_volume 1513.6(10)
_computing_cell_refinement 'SAINT (Bruker, 2007)'
_computing_data_collection 'APEX2 (Bruker, 2007)'
_computing_data_reduction 'SAINT (Bruker, 2007)'
_computing_molecular_graphics 'ORTEP-3 (Farrugia, 1997)'
_computing_publication_material 'SHELXTL (Sheldrick, 2008) and PLATON (Spek, 2009)'
_computing_structure_refinement 'SHELXL97 (Sheldrick, 2008)'
_computing_structure_solution 'SHELXS97 (Sheldrick, 2008)'
_diffrn_ambient_temperature 296(2)
_diffrn_measured_fraction_theta_full 0.987
_diffrn_measured_fraction_theta_max 0.987
_diffrn_measurement_device_type 'Bruker APEXII CCD'
_diffrn_measurement_method '\f and \w scans'
_diffrn_radiation_monochromator graphite
_diffrn_radiation_source 'fine-focus sealed tube'
_diffrn_radiation_type MoK\a
_diffrn_radiation_wavelength 0.71073
_diffrn_reflns_av_R_equivalents 0.0229
_diffrn_reflns_av_sigmaI/netI 0.0291
_diffrn_reflns_limit_h_max 8
_diffrn_reflns_limit_h_min -11
_diffrn_reflns_limit_k_max 10
_diffrn_reflns_limit_k_min -11
_diffrn_reflns_limit_l_max 19
_diffrn_reflns_limit_l_min -20
_diffrn_reflns_number 7023
_diffrn_reflns_theta_full 25.50
_diffrn_reflns_theta_max 25.50
_diffrn_reflns_theta_min 2.45
_exptl_absorpt_coefficient_mu 0.102
_exptl_absorpt_correction_T_max 0.9788
_exptl_absorpt_correction_T_min 0.9749
_exptl_absorpt_correction_type multi-scan
_exptl_absorpt_process_details '(SADABS; Bruker, 2007)'
_exptl_crystal_colour blue
_exptl_crystal_density_diffrn 1.358
_exptl_crystal_density_method 'not measured'
_exptl_crystal_description block
_exptl_crystal_F_000 660
_exptl_crystal_size_max 0.25
_exptl_crystal_size_mid 0.23
_exptl_crystal_size_min 0.21
_refine_diff_density_max 0.212
_refine_diff_density_min -0.138
_refine_ls_extinction_coef 0.0167(18)
_refine_ls_extinction_expression Fc^*^=kFc[1+0.001xFc^2^\l^3^/sin(2\q)]^-1/4^
_refine_ls_extinction_method 'SHELXL97 (Sheldrick, 2008)'
_refine_ls_goodness_of_fit_ref 1.005
_refine_ls_hydrogen_treatment constr
_refine_ls_matrix_type full
_refine_ls_number_parameters 206
_refine_ls_number_reflns 2784
_refine_ls_number_restraints 0
_refine_ls_restrained_S_all 1.005
_refine_ls_R_factor_all 0.0520
_refine_ls_R_factor_gt 0.0376
_refine_ls_shift/su_max 0.000
_refine_ls_shift/su_mean 0.000
_refine_ls_structure_factor_coef Fsqd
_refine_ls_weighting_details 'calc w=1/[\s^2^(Fo^2^)+(0.0486P)^2^+0.5190P] where P=(Fo^2^+2Fc^2^)/3'
_refine_ls_weighting_scheme calc
_refine_ls_wR_factor_gt 0.0937
_refine_ls_wR_factor_ref 0.1034
_reflns_number_gt 2172
_reflns_number_total 2784
_reflns_threshold_expression I>2sigma(I)
_cod_data_source_file is5030.cif
_cod_data_source_block I
_cod_original_cell_volume 1513.5(10)
_cod_original_sg_symbol_H-M 'P 21/c'
_cod_database_code 2233215
_cod_database_fobs_code 2233215

loop_
_symmetry_equiv_pos_as_xyz
'x, y, z'
'-x, y+1/2, -z+1/2'
'-x, -y, -z'
'x, -y-1/2, z-1/2'

loop_
_atom_site_type_symbol
_atom_site_label
_atom_site_fract_x
_atom_site_fract_y
_atom_site_fract_z
_atom_site_U_iso_or_equiv
_atom_site_adp_type
_atom_site_calc_flag
_atom_site_refinement_flags
_atom_site_occupancy
_atom_site_symmetry_multiplicity
C C1 0.84569(17) 0.65658(17) 0.96445(9) 0.0307(4) Uani d . 1 1
C C2 0.90504(16) 0.61269(17) 0.89405(9) 0.0291(4) Uani d . 1 1
C C3 0.86536(16) 0.48613(17) 0.85697(9) 0.0294(4) Uani d . 1 1
H H3 0.9052 0.4577 0.8103 0.035 Uiso calc R 1 1
C C4 0.76514(16) 0.39970(17) 0.88925(9) 0.0287(4) Uani d . 1 1
C C5 0.70732(19) 0.44374(19) 0.95909(10) 0.0399(4) Uani d . 1 1
H H5 0.6409 0.3870 0.9812 0.048 Uiso calc R 1 1
C C6 0.74747(19) 0.57120(19) 0.99621(10) 0.0403(5) Uani d . 1 1
H H6 0.7078 0.5995 1.0430 0.048 Uiso calc R 1 1
C C7 0.71796(16) 0.26786(17) 0.84938(9) 0.0276(4) Uani d . 1 1
C C8 0.69965(17) 0.06957(17) 0.76020(10) 0.0330(4) Uani d . 1 1
C C9 0.58253(17) 0.06193(17) 0.81818(10) 0.0330(4) Uani d . 1 1
C C10 0.7809(2) -0.0678(2) 0.75295(14) 0.0548(6) Uani d . 1 1
H H10A 0.8528 -0.0526 0.7172 0.082 Uiso calc R 1 1
H H10B 0.7214 -0.1428 0.7320 0.082 Uiso calc R 1 1
H H10C 0.8199 -0.0952 0.8050 0.082 Uiso calc R 1 1
C C11 0.6547(2) 0.1276(2) 0.67686(11) 0.0498(5) Uani d . 1 1
H H11A 0.6049 0.2156 0.6824 0.075 Uiso calc R 1 1
H H11B 0.5972 0.0582 0.6487 0.075 Uiso calc R 1 1
H H11C 0.7340 0.1456 0.6471 0.075 Uiso calc R 1 1
C C12 0.6080(2) -0.0420(2) 0.88796(12) 0.0538(5) Uani d . 1 1
H H12A 0.6964 -0.0235 0.9141 0.081 Uiso calc R 1 1
H H12B 0.6050 -0.1389 0.8681 0.081 Uiso calc R 1 1
H H12C 0.5387 -0.0294 0.9257 0.081 Uiso calc R 1 1
C C13 0.44130(18) 0.0385(2) 0.77753(12) 0.0476(5) Uani d . 1 1
H H13A 0.3753 0.0308 0.8176 0.071 Uiso calc R 1 1
H H13B 0.4411 -0.0484 0.7464 0.071 Uiso calc R 1 1
H H13C 0.4181 0.1183 0.7428 0.071 Uiso calc R 1 1
C C14 0.8384(2) 0.83103(19) 1.06967(10) 0.0397(4) Uani d . 1 1
H H14A 0.8655 0.7640 1.1123 0.048 Uiso calc R 1 1
H H14B 0.7392 0.8347 1.0644 0.048 Uiso calc R 1 1
C C15 0.8949(2) 0.9769(2) 1.08947(11) 0.0419(5) Uani d . 1 1
H H15A 0.8817 0.9993 1.1453 0.050 Uiso calc R 1 1
H H15B 0.9924 0.9784 1.0819 0.050 Uiso calc R 1 1
N N1 0.78767(13) 0.18428(14) 0.80059(8) 0.0290(3) Uani d . 1 1
N N2 0.59145(14) 0.20965(14) 0.85370(8) 0.0328(3) Uani d . 1 1
O O1 0.91259(12) 0.20380(13) 0.78261(7) 0.0408(3) Uani d . 1 1
O O2 0.49072(13) 0.26599(15) 0.88724(9) 0.0549(4) Uani d . 1 1
O O3 1.00204(13) 0.70239(14) 0.86708(8) 0.0450(4) Uani d . 1 1
H H3A 1.0205 0.6781 0.8217 0.067 Uiso calc R 1 1
O O4 0.89083(12) 0.78448(12) 0.99533(7) 0.0377(3) Uani d . 1 1
O O5 0.82812(16) 1.08039(14) 1.03935(10) 0.0603(4) Uani d . 1 1
H H5A 0.8753 1.1532 1.0385 0.090 Uiso calc R 1 1

loop_
_atom_site_aniso_label
_atom_site_aniso_U_11
_atom_site_aniso_U_22
_atom_site_aniso_U_33
_atom_site_aniso_U_12
_atom_site_aniso_U_13
_atom_site_aniso_U_23
C1 0.0359(9) 0.0251(8) 0.0311(8) -0.0062(7) 0.0024(7) -0.0044(7)
C2 0.0272(8) 0.0273(8) 0.0335(8) -0.0041(7) 0.0065(7) 0.0005(7)
C3 0.0293(9) 0.0290(9) 0.0306(8) -0.0009(7) 0.0069(7) -0.0044(7)
C4 0.0304(9) 0.0261(8) 0.0297(8) -0.0029(7) 0.0026(7) -0.0020(6)
C5 0.0500(11) 0.0345(10) 0.0366(9) -0.0179(8) 0.0149(8) -0.0064(8)
C6 0.0525(12) 0.0372(10) 0.0330(9) -0.0155(9) 0.0182(8) -0.0096(7)
C7 0.0282(9) 0.0256(8) 0.0294(8) -0.0014(7) 0.0039(7) -0.0020(6)
C8 0.0319(9) 0.0275(9) 0.0393(9) -0.0010(7) 0.0008(7) -0.0103(7)
C9 0.0349(9) 0.0257(9) 0.0383(9) -0.0058(7) 0.0001(7) -0.0077(7)
C10 0.0427(12) 0.0354(11) 0.0864(16) 0.0029(9) 0.0069(11) -0.0212(10)
C11 0.0516(12) 0.0604(13) 0.0370(10) -0.0061(10) 0.0010(9) -0.0106(9)
C12 0.0684(15) 0.0405(11) 0.0520(12) -0.0144(10) -0.0018(10) 0.0039(9)
C13 0.0332(10) 0.0472(11) 0.0619(12) -0.0073(9) -0.0003(9) -0.0173(10)
C14 0.0469(11) 0.0383(10) 0.0350(9) -0.0117(8) 0.0114(8) -0.0096(7)
C15 0.0455(11) 0.0407(11) 0.0397(9) -0.0105(9) 0.0048(8) -0.0124(8)
N1 0.0261(7) 0.0283(7) 0.0329(7) -0.0013(6) 0.0037(6) -0.0048(6)
N2 0.0287(8) 0.0308(8) 0.0397(8) -0.0041(6) 0.0086(6) -0.0106(6)
O1 0.0285(7) 0.0448(8) 0.0504(7) -0.0046(5) 0.0128(5) -0.0120(6)
O2 0.0346(7) 0.0536(9) 0.0789(10) -0.0084(6) 0.0227(7) -0.0303(7)
O3 0.0498(8) 0.0398(7) 0.0478(8) -0.0199(6) 0.0229(6) -0.0127(6)
O4 0.0459(7) 0.0306(6) 0.0380(7) -0.0130(5) 0.0142(5) -0.0105(5)
O5 0.0572(9) 0.0358(8) 0.0862(11) -0.0076(7) -0.0097(8) -0.0098(7)

loop_
_atom_type_symbol
_atom_type_description
_atom_type_scat_dispersion_real
_atom_type_scat_dispersion_imag
_atom_type_scat_source
C C 0.0033 0.0016 'International Tables Vol C Tables 4.2.6.8 and 6.1.1.4'
H H 0.0000 0.0000 'International Tables Vol C Tables 4.2.6.8 and 6.1.1.4'
N N 0.0061 0.0033 'International Tables Vol C Tables 4.2.6.8 and 6.1.1.4'
O O 0.0106 0.0060 'International Tables Vol C Tables 4.2.6.8 and 6.1.1.4'

loop_
_geom_angle_atom_site_label_1
_geom_angle_atom_site_label_2
_geom_angle_atom_site_label_3
_geom_angle
O4 C1 C6 125.29(15)
O4 C1 C2 115.46(14)
C6 C1 C2 119.24(14)
O3 C2 C3 124.08(14)
O3 C2 C1 115.55(14)
C3 C2 C1 120.37(14)
C2 C3 C4 120.29(14)
C2 C3 H3 119.9
C4 C3 H3 119.9
C5 C4 C3 118.94(15)
C5 C4 C7 119.81(14)
C3 C4 C7 121.21(14)
C6 C5 C4 120.59(15)
C6 C5 H5 119.7
C4 C5 H5 119.7
C1 C6 C5 120.57(15)
C1 C6 H6 119.7
C5 C6 H6 119.7
N1 C7 N2 107.49(13)
N1 C7 C4 127.28(14)
N2 C7 C4 125.20(14)
N1 C8 C10 110.22(14)
N1 C8 C11 106.28(14)
C10 C8 C11 110.42(16)
N1 C8 C9 100.34(12)
C10 C8 C9 115.11(15)
C11 C8 C9 113.64(15)
N2 C9 C13 109.74(14)
N2 C9 C12 106.19(14)
C13 C9 C12 110.61(16)
N2 C9 C8 100.22(12)
C13 C9 C8 114.72(14)
C12 C9 C8 114.44(15)
C8 C10 H10A 109.5
C8 C10 H10B 109.5
H10A C10 H10B 109.5
C8 C10 H10C 109.5
H10A C10 H10C 109.5
H10B C10 H10C 109.5
C8 C11 H11A 109.5
C8 C11 H11B 109.5
H11A C11 H11B 109.5
C8 C11 H11C 109.5
H11A C11 H11C 109.5
H11B C11 H11C 109.5
C9 C12 H12A 109.5
C9 C12 H12B 109.5
H12A C12 H12B 109.5
C9 C12 H12C 109.5
H12A C12 H12C 109.5
H12B C12 H12C 109.5
C9 C13 H13A 109.5
C9 C13 H13B 109.5
H13A C13 H13B 109.5
C9 C13 H13C 109.5
H13A C13 H13C 109.5
H13B C13 H13C 109.5
O4 C14 C15 108.50(14)
O4 C14 H14A 110.0
C15 C14 H14A 110.0
O4 C14 H14B 110.0
C15 C14 H14B 110.0
H14A C14 H14B 108.4
O5 C15 C14 109.76(15)
O5 C15 H15A 109.7
C14 C15 H15A 109.7
O5 C15 H15B 109.7
C14 C15 H15B 109.7
H15A C15 H15B 108.2
O1 N1 C7 125.74(13)
O1 N1 C8 121.41(12)
C7 N1 C8 112.56(13)
O2 N2 C7 126.26(14)
O2 N2 C9 121.51(13)
C7 N2 C9 112.12(13)
C2 O3 H3A 109.5
C1 O4 C14 117.73(12)
C15 O5 H5A 109.5

loop_
_geom_bond_atom_site_label_1
_geom_bond_atom_site_label_2
_geom_bond_distance
C1 O4 1.3591(19)
C1 C6 1.377(2)
C1 C2 1.401(2)
C2 O3 1.3607(19)
C2 C3 1.374(2)
C3 C4 1.401(2)
C3 H3 0.9300
C4 C5 1.387(2)
C4 C7 1.456(2)
C5 C6 1.383(2)
C5 H5 0.9300
C6 H6 0.9300
C7 N1 1.341(2)
C7 N2 1.357(2)
C8 N1 1.504(2)
C8 C10 1.514(2)
C8 C11 1.529(3)
C8 C9 1.545(2)
C9 N2 1.496(2)
C9 C13 1.517(2)
C9 C12 1.521(3)
C10 H10A 0.9600
C10 H10B 0.9600
C10 H10C 0.9600
C11 H11A 0.9600
C11 H11B 0.9600
C11 H11C 0.9600
C12 H12A 0.9600
C12 H12B 0.9600
C12 H12C 0.9600
C13 H13A 0.9600
C13 H13B 0.9600
C13 H13C 0.9600
C14 O4 1.436(2)
C14 C15 1.494(2)
C14 H14A 0.9700
C14 H14B 0.9700
C15 O5 1.408(2)
C15 H15A 0.9700
C15 H15B 0.9700
N1 O1 1.2893(17)
N2 O2 1.2753(18)
O3 H3A 0.8200
O5 H5A 0.8200

loop_
_geom_hbond_atom_site_label_D
_geom_hbond_atom_site_label_H
_geom_hbond_atom_site_label_A
_geom_hbond_site_symmetry_A
_geom_hbond_distance_DH
_geom_hbond_distance_HA
_geom_hbond_distance_DA
_geom_hbond_angle_DHA
O3 H3A O1 2_756 0.82 1.91 2.678(2) 156
O5 H5A O3 3_777 0.82 2.34 2.993(2) 137
O5 H5A O4 3_777 0.82 2.46 3.111(2) 137
C12 H12A O5 1_545 0.96 2.57 3.410(3) 146

loop_
_geom_torsion_atom_site_label_1
_geom_torsion_atom_site_label_2
_geom_torsion_atom_site_label_3
_geom_torsion_atom_site_label_4
_geom_torsion
O4 C1 C2 O3 1.4(2)
C6 C1 C2 O3 -179.41(16)
O4 C1 C2 C3 -178.96(15)
C6 C1 C2 C3 0.2(3)
O3 C2 C3 C4 179.57(16)
C1 C2 C3 C4 0.0(2)
C2 C3 C4 C5 -0.2(2)
C2 C3 C4 C7 177.74(15)
C3 C4 C5 C6 0.2(3)
C7 C4 C5 C6 -177.73(16)
O4 C1 C6 C5 178.91(17)
C2 C1 C6 C5 -0.2(3)
C4 C5 C6 C1 -0.1(3)
C5 C4 C7 N1 -155.39(17)
C3 C4 C7 N1 26.7(2)
C5 C4 C7 N2 26.6(3)
C3 C4 C7 N2 -151.31(16)
N1 C8 C9 N2 24.92(14)
C10 C8 C9 N2 143.18(15)
C11 C8 C9 N2 -88.10(16)
N1 C8 C9 C13 142.35(15)
C10 C8 C9 C13 -99.39(19)
C11 C8 C9 C13 29.3(2)
N1 C8 C9 C12 -88.24(16)
C10 C8 C9 C12 30.0(2)
C11 C8 C9 C12 158.75(15)
O4 C14 C15 O5 74.74(19)
N2 C7 N1 O1 -178.94(14)
C4 C7 N1 O1 2.8(3)
N2 C7 N1 C8 7.18(18)
C4 C7 N1 C8 -171.10(15)
C10 C8 N1 O1 42.6(2)
C11 C8 N1 O1 -77.09(18)
C9 C8 N1 O1 164.37(14)
C10 C8 N1 C7 -143.25(16)
C11 C8 N1 C7 97.09(16)
C9 C8 N1 C7 -21.46(17)
N1 C7 N2 O2 -172.08(16)
C4 C7 N2 O2 6.2(3)
N1 C7 N2 C9 11.58(18)
C4 C7 N2 C9 -170.10(15)
C13 C9 N2 O2 38.3(2)
C12 C9 N2 O2 -81.3(2)
C8 C9 N2 O2 159.39(15)
C13 C9 N2 C7 -145.15(15)
C12 C9 N2 C7 95.28(17)
C8 C9 N2 C7 -24.07(16)
C6 C1 O4 C14 4.0(3)
C2 C1 O4 C14 -176.92(15)
C15 C14 O4 C1 -176.62(15)
